data_7155878
loop_
_publ_author_name
'Pan, Subhas Chandra'
'Maity, Rajendra'

_publ_section_title
;
 Enantioselective Aminocatalytic Synthesis of Tetrahydropyrano
 [2,3-c]Pyrazoles via Domino Michael-Hemiacetalization Reaction with
 Alkylidene Pyrazolones
;
_journal_name_full 'Org. Biomol. Chem.'
_journal_paper_doi 10.1039/C7OB02170D
_journal_year 2017
_chemical_formula_sum 'C23 H24 N2 O2'
_chemical_formula_weight 360.44
_space_group_crystal_system orthorhombic
_space_group_IT_number 18
_space_group_name_Hall 'P 2bc 2'
_space_group_name_H-M_alt 'P 2 21 21'
_symmetry_space_group_name_Hall 'P 2bc 2'
_symmetry_space_group_name_H-M 'P 2 21 21'
_atom_sites_solution_hydrogens geom
_audit_creation_method SHELXL-2014/7
_audit_update_record
;
2017-06-14 deposited with the CCDC.
2017-09-13 downloaded from the CCDC.
;
_cell_angle_alpha 90
_cell_angle_beta 90
_cell_angle_gamma 90
_cell_formula_units_Z 4
_cell_length_a 5.7189(11)
_cell_length_b 12.5306(17)
_cell_length_c 26.957(3)
_cell_measurement_reflns_used 4688
_cell_measurement_temperature 296(2)
_cell_measurement_theta_max 24.99
_cell_measurement_theta_min 3.02
_cell_volume 1931.8(5)
_computing_structure_refinement 'SHELXL-2014/7 (Sheldrick, 2014)'
_diffrn_ambient_temperature 296(2)
_diffrn_measured_fraction_theta_full 0.974
_diffrn_measured_fraction_theta_max 0.974
_diffrn_measurement_device_type 'SuperNova, Single source at offset, Eos'
_diffrn_measurement_method 'four-circle diffractometer'
_diffrn_radiation_type MoK\a
_diffrn_radiation_wavelength 0.71073
_diffrn_reflns_av_R_equivalents 0.0928
_diffrn_reflns_av_unetI/netI 0.1850
_diffrn_reflns_Laue_measured_fraction_full 0.974
_diffrn_reflns_Laue_measured_fraction_max 0.974
_diffrn_reflns_limit_h_max 6
_diffrn_reflns_limit_h_min -6
_diffrn_reflns_limit_k_max 14
_diffrn_reflns_limit_k_min -14
_diffrn_reflns_limit_l_max 19
_diffrn_reflns_limit_l_min -32
_diffrn_reflns_number 4405
_diffrn_reflns_point_group_measured_fraction_full 0.845
_diffrn_reflns_point_group_measured_fraction_max 0.845
_diffrn_reflns_theta_full 24.999
_diffrn_reflns_theta_max 24.999
_diffrn_reflns_theta_min 3.023
_diffrn_source 'SuperNova (Mo) X-ray Source'
_exptl_absorpt_coefficient_mu 0.079
_exptl_absorpt_correction_T_max 0.984
_exptl_absorpt_correction_T_min 0.977
_exptl_absorpt_correction_type multi-scan
_exptl_absorpt_process_details multi-scan
_exptl_crystal_colour white
_exptl_crystal_density_diffrn 1.239
_exptl_crystal_description block
_exptl_crystal_F_000 768
_exptl_crystal_size_max 0.29
_exptl_crystal_size_mid 0.26
_exptl_crystal_size_min 0.21
_refine_diff_density_max 0.385
_refine_diff_density_min -0.384
_refine_diff_density_rms 0.094
_refine_ls_abs_structure_details
;
 Flack x determined using 157 quotients [(I+)-(I-)]/[(I+)+(I-)]
 (Parsons, Flack and Wagner, Acta Cryst. B69 (2013) 249-259).
;
_refine_ls_abs_structure_Flack -2.7(10)
_refine_ls_extinction_method none
_refine_ls_goodness_of_fit_ref 1.149
_refine_ls_hydrogen_treatment constr
_refine_ls_matrix_type full
_refine_ls_number_parameters 246
_refine_ls_number_reflns 2871
_refine_ls_number_restraints 0
_refine_ls_restrained_S_all 1.149
_refine_ls_R_factor_all 0.2183
_refine_ls_R_factor_gt 0.1268
_refine_ls_shift/su_max 0.000
_refine_ls_shift/su_mean 0.000
_refine_ls_structure_factor_coef Fsqd
_refine_ls_weighting_details 'w=1/[\s^2^(Fo^2^)+10.0000P] where P=(Fo^2^+2Fc^2^)/3'
_refine_ls_weighting_scheme calc
_refine_ls_wR_factor_gt 0.2270
_refine_ls_wR_factor_ref 0.3032
_reflns_Friedel_coverage 0.474
_reflns_Friedel_fraction_full 0.659
_reflns_Friedel_fraction_max 0.659
_reflns_number_gt 1174
_reflns_number_total 2871
_reflns_threshold_expression 'I > 2\s(I)'
_cod_data_source_file c7ob02170d2.cif
_cod_data_source_block exp_3321
_cod_original_cell_volume 1931.7(5)
_cod_database_code 7155878
_shelx_shelxl_version_number 2014/7
_shelx_space_group_comment
;
The symmetry employed for this shelxl refinement is uniquely defined
by the following loop, which should always be used as a source of
symmetry information in preference to the above space-group names.
They are only intended as comments.
;

loop_
_space_group_symop_operation_xyz
'x, y, z'
'-x, -y+1/2, z+1/2'
'x, -y, -z'
'-x, y+1/2, -z+1/2'

loop_
_atom_site_label
_atom_site_type_symbol
_atom_site_fract_x
_atom_site_fract_y
_atom_site_fract_z
_atom_site_U_iso_or_equiv
_atom_site_adp_type
_atom_site_occupancy
_atom_site_site_symmetry_order
_atom_site_calc_flag
_atom_site_refinement_flags_posn
_atom_site_refinement_flags_adp
O1 O 0.2680(19) 1.0050(6) 0.3083(4) 0.048(3) Uani 1 1 d . .
N1 N 0.450(2) 0.7719(8) 0.2465(5) 0.050(3) Uani 1 1 d . .
O2 O 0.612(2) 1.0992(7) 0.3251(4) 0.056(3) Uani 1 1 d . .
H2 H 0.5812 1.1425 0.3033 0.084 Uiso 1 1 calc R U
N2 N 0.308(2) 0.8615(8) 0.2540(4) 0.046(3) Uani 1 1 d . .
C1 C 0.588(3) 0.7701(10) 0.2878(4) 0.038(4) Uani 1 1 d . .
C4 C 0.405(3) 1.0614(11) 0.3462(5) 0.055(5) Uani 1 1 d . .
C3 C 0.371(3) 0.9102(9) 0.2944(5) 0.043(4) Uani 1 1 d . .
C11 C 0.665(3) 0.8047(11) 0.4067(5) 0.047(4) Uani 1 1 d . .
C2 C 0.540(3) 0.8548(9) 0.3175(5) 0.037(3) Uani 1 1 d . .
C17 C 0.159(3) 0.8960(11) 0.2132(6) 0.044(4) Uani 1 1 d . .
C16 C 0.502(4) 0.7287(12) 0.4134(6) 0.067(6) Uani 1 1 d . .
H16 H 0.3713 0.7280 0.3929 0.081 Uiso 1 1 calc R U
C8 C 0.569(3) 1.0414(11) 0.4326(5) 0.062(5) Uani 1 1 d . .
H8A H 0.6054 0.9904 0.4585 0.075 Uiso 1 1 calc R U
H8B H 0.7117 1.0782 0.4236 0.075 Uiso 1 1 calc R U
C18 C -0.059(3) 0.9435(13) 0.2279(5) 0.055(4) Uani 1 1 d . .
H18 H -0.1036 0.9477 0.2610 0.066 Uiso 1 1 calc R U
C6 C 0.332(4) 1.2035(11) 0.4116(5) 0.076(7) Uani 1 1 d . .
H6A H 0.2130 1.2520 0.4237 0.092 Uiso 1 1 calc R U
H6B H 0.4709 1.2450 0.4040 0.092 Uiso 1 1 calc R U
C21 C 0.065(4) 0.9220(14) 0.1277(6) 0.075(6) Uani 1 1 d . .
H21 H 0.1073 0.9164 0.0945 0.090 Uiso 1 1 calc R U
C22 C 0.213(3) 0.8816(12) 0.1662(5) 0.054(4) Uani 1 1 d . .
H22 H 0.3484 0.8448 0.1580 0.065 Uiso 1 1 calc R U
C10 C 0.635(3) 0.8934(11) 0.3674(5) 0.050(4) Uani 1 1 d . .
H10 H 0.7884 0.9257 0.3615 0.060 Uiso 1 1 calc R U
C7 C 0.390(4) 1.1224(11) 0.4521(6) 0.077(7) Uani 1 1 d . .
H7A H 0.2489 1.0855 0.4622 0.092 Uiso 1 1 calc R U
H7B H 0.4538 1.1589 0.4808 0.092 Uiso 1 1 calc R U
C9 C 0.471(3) 0.9812(10) 0.3864(5) 0.047(4) Uani 1 1 d . .
H9 H 0.3259 0.9461 0.3968 0.056 Uiso 1 1 calc R U
C5 C 0.247(3) 1.1494(10) 0.3654(6) 0.063(5) Uani 1 1 d . .
H5A H 0.2290 1.2028 0.3396 0.076 Uiso 1 1 calc R U
H5B H 0.0936 1.1194 0.3719 0.076 Uiso 1 1 calc R U
C20 C -0.142(4) 0.9694(14) 0.1415(8) 0.076(6) Uani 1 1 d . .
H20 H -0.2440 0.9925 0.1169 0.091 Uiso 1 1 calc R U
C13 C 0.875(5) 0.7265(16) 0.4739(7) 0.095(8) Uani 1 1 d . .
H13 H 1.0026 0.7288 0.4953 0.114 Uiso 1 1 calc R U
C19 C -0.203(3) 0.9838(13) 0.1891(8) 0.079(6) Uani 1 1 d . .
H19 H -0.3401 1.0202 0.1967 0.095 Uiso 1 1 calc R U
C12 C 0.861(4) 0.8042(15) 0.4370(7) 0.084(7) Uani 1 1 d . .
H12 H 0.9799 0.8542 0.4329 0.101 Uiso 1 1 calc R U
C14 C 0.718(5) 0.6491(14) 0.4805(7) 0.090(8) Uani 1 1 d . .
H14 H 0.7391 0.5964 0.5044 0.108 Uiso 1 1 calc R U
C15 C 0.524(4) 0.6505(12) 0.4503(6) 0.073(6) Uani 1 1 d . .
H15 H 0.4073 0.5997 0.4545 0.087 Uiso 1 1 calc R U
C23 C 0.777(3) 0.6821(11) 0.2916(6) 0.066(5) Uani 1 1 d . .
H23A H 0.8984 0.6960 0.2679 0.099 Uiso 1 1 calc R U
H23B H 0.7075 0.6139 0.2848 0.099 Uiso 1 1 calc R U
H23C H 0.8418 0.6819 0.3244 0.099 Uiso 1 1 calc R U

loop_
_atom_site_aniso_label
_atom_site_aniso_U_11
_atom_site_aniso_U_22
_atom_site_aniso_U_33
_atom_site_aniso_U_23
_atom_site_aniso_U_13
_atom_site_aniso_U_12
O1 0.063(7) 0.022(4) 0.059(6) -0.007(5) 0.004(6) 0.002(6)
N1 0.065(9) 0.016(5) 0.068(8) -0.005(6) -0.002(8) 0.010(7)
O2 0.074(8) 0.028(5) 0.065(7) 0.012(5) 0.002(6) 0.004(7)
N2 0.066(9) 0.028(6) 0.043(7) -0.005(6) 0.016(7) 0.010(7)
C1 0.060(10) 0.035(7) 0.019(6) 0.006(6) 0.000(7) -0.004(9)
C4 0.102(15) 0.028(7) 0.034(7) -0.006(6) 0.045(9) 0.005(10)
C3 0.065(11) 0.017(6) 0.048(8) -0.008(6) 0.011(8) -0.009(9)
C11 0.071(11) 0.026(7) 0.043(8) -0.003(6) -0.011(8) -0.001(9)
C2 0.044(8) 0.014(6) 0.054(8) -0.002(6) -0.006(8) -0.007(7)
C17 0.043(8) 0.034(7) 0.054(9) 0.004(7) -0.007(8) -0.009(9)
C16 0.103(16) 0.041(8) 0.058(10) 0.013(8) -0.025(11) -0.021(12)
C8 0.105(15) 0.042(8) 0.040(8) 0.008(7) 0.021(10) 0.008(12)
C18 0.053(10) 0.068(11) 0.045(9) 0.010(8) 0.019(8) 0.016(10)
C6 0.15(2) 0.038(8) 0.040(8) 0.001(7) 0.041(12) 0.031(13)
C21 0.113(17) 0.066(12) 0.045(9) 0.001(9) -0.016(12) 0.015(14)
C22 0.072(11) 0.049(9) 0.041(8) -0.003(7) -0.015(8) 0.017(11)
C10 0.072(11) 0.040(7) 0.038(8) 0.005(7) 0.021(8) -0.003(10)
C7 0.15(2) 0.034(8) 0.051(9) 0.003(7) 0.023(12) 0.038(13)
C9 0.073(11) 0.020(6) 0.048(8) -0.004(6) 0.014(9) 0.006(9)
C5 0.105(15) 0.023(7) 0.062(10) 0.000(7) 0.031(11) 0.017(11)
C20 0.077(14) 0.056(11) 0.093(16) 0.007(12) -0.035(13) -0.010(14)
C13 0.14(2) 0.080(14) 0.066(12) 0.008(12) -0.030(14) 0.041(18)
C19 0.066(12) 0.043(10) 0.128(17) -0.016(12) -0.047(14) 0.006(11)
C12 0.065(12) 0.062(11) 0.127(18) 0.033(12) -0.021(13) 0.002(13)
C14 0.17(3) 0.043(9) 0.054(11) 0.027(9) -0.019(14) -0.011(16)
C15 0.133(19) 0.030(8) 0.054(10) 0.011(8) -0.020(13) -0.021(12)
C23 0.073(13) 0.034(8) 0.091(13) -0.011(9) -0.011(11) -0.001(11)

loop_
_atom_type_symbol
_atom_type_description
_atom_type_scat_dispersion_real
_atom_type_scat_dispersion_imag
_atom_type_scat_source
C C 0.0033 0.0016 'International Tables Vol C Tables 4.2.6.8 and 6.1.1.4'
H H 0.0000 0.0000 'International Tables Vol C Tables 4.2.6.8 and 6.1.1.4'
N N 0.0061 0.0033 'International Tables Vol C Tables 4.2.6.8 and 6.1.1.4'
O O 0.0106 0.0060 'International Tables Vol C Tables 4.2.6.8 and 6.1.1.4'

loop_
_geom_angle_atom_site_label_1
_geom_angle_atom_site_label_2
_geom_angle_atom_site_label_3
_geom_angle
C3 O1 C4 112.1(12)
C1 N1 N2 103.3(11)
C3 N2 N1 109.7(12)
C3 N2 C17 130.8(12)
N1 N2 C17 118.1(11)
C2 C1 N1 110.7(13)
C2 C1 C23 131.2(13)
N1 C1 C23 117.9(11)
O2 C4 O1 109.5(10)
O2 C4 C5 113.5(12)
O1 C4 C5 105.6(15)
O2 C4 C9 107.7(15)
O1 C4 C9 108.0(11)
C5 C4 C9 112.5(11)
N2 C3 C2 110.1(12)
N2 C3 O1 121.0(14)
C2 C3 O1 128.8(13)
C16 C11 C12 118.6(15)
C16 C11 C10 121.5(15)
C12 C11 C10 119.9(16)
C3 C2 C1 105.9(13)
C3 C2 C10 120.0(12)
C1 C2 C10 134.1(14)
C22 C17 C18 121.8(15)
C22 C17 N2 123.1(14)
C18 C17 N2 115.0(13)
C11 C16 C15 121.9(18)
C7 C8 C9 110.9(15)
C19 C18 C17 116.4(15)
C5 C6 C7 111.3(12)
C20 C21 C22 117.6(17)
C17 C22 C21 120.7(17)
C2 C10 C9 107.7(13)
C2 C10 C11 114.5(12)
C9 C10 C11 110.9(11)
C6 C7 C8 109.9(13)
C4 C9 C10 112.7(11)
C4 C9 C8 109.7(11)
C10 C9 C8 113.3(14)
C6 C5 C4 114.7(16)
C19 C20 C21 122.7(19)
C14 C13 C12 124(2)
C20 C19 C18 120.3(19)
C11 C12 C13 118.0(19)
C13 C14 C15 117.1(16)
C14 C15 C16 120.0(19)

loop_
_geom_bond_atom_site_label_1
_geom_bond_atom_site_label_2
_geom_bond_distance
O1 C3 1.377(15)
O1 C4 1.470(18)
N1 C1 1.361(17)
N1 N2 1.401(14)
O2 C4 1.394(19)
N2 C3 1.300(16)
N2 C17 1.459(18)
C1 C2 1.359(17)
C1 C23 1.55(2)
C4 C5 1.518(19)
C4 C9 1.526(19)
C3 C2 1.34(2)
C11 C16 1.34(2)
C11 C12 1.39(2)
C11 C10 1.545(18)
C2 C10 1.528(19)
C17 C22 1.316(18)
C17 C18 1.44(2)
C16 C15 1.40(2)
C8 C7 1.53(2)
C8 C9 1.559(19)
C18 C19 1.43(2)
C6 C5 1.50(2)
C6 C7 1.527(19)
C21 C20 1.38(3)
C21 C22 1.43(2)
C10 C9 1.533(19)
C20 C19 1.34(2)
C13 C14 1.33(3)
C13 C12 1.39(2)
C14 C15 1.38(3)
